data_7717578
loop_
_publ_author_name
'Liyanage, Hansani T Lekam Wasam'
'Smith, Mark D.'
'Wheeler, Kraig A.'
'Semeniuc, Radu F.'

_publ_section_title
;
 Accessing bimetallic complexes through a variable bridging ligand
 strategy.
;
_journal_name_full 'Dalton transactions (Cambridge, England : 2003)'
_journal_paper_doi 10.1039/d4dt02903h
_journal_year 2024
_chemical_formula_moiety 'C63 H54 Cu2 N10 O3 P2, C H2 Cl2, N O3, 2[CH2Cl2]'
_chemical_formula_sum 'C66 H60 Cl6 Cu2 N11 O6 P2'
_chemical_formula_weight 1504.97
_space_group_crystal_system triclinic
_space_group_IT_number 2
_space_group_name_Hall '-P 1'
_space_group_name_H-M_alt 'P -1'
_atom_sites_solution_hydrogens geom
_audit_creation_date 2024-11-04
_audit_creation_method
;
Olex2 1.5
(compiled 2024.02.16 svn.r378c4104 for OlexSys, GUI svn.r6928)
;
_audit_update_record
;
2024-11-13 deposited with the CCDC.	2024-11-20 downloaded from the CCDC.
;
_cell_angle_alpha 77.040(3)
_cell_angle_beta 70.484(3)
_cell_angle_gamma 81.514(3)
_cell_formula_units_Z 2
_cell_length_a 13.4052(7)
_cell_length_b 14.3404(7)
_cell_length_c 19.2792(9)
_cell_measurement_reflns_used 9276
_cell_measurement_temperature 100(2)
_cell_measurement_theta_max 68.003
_cell_measurement_theta_min 2.475
_cell_volume 3393.6(3)
_computing_cell_refinement 'Bruker APEX II'
_computing_data_collection 'APEX2 (Bruker-AXS, 2013)'
_computing_data_reduction 'SAINT+ (Bruker, 2013) and XPREP (Bruker, 2013)'
_computing_molecular_graphics 'OLEX2 (Dolomanov et al., 2009)'
_computing_publication_material 'OLEX2 (Dolomanov et al., 2009)'
_computing_structure_refinement 'XL (Sheldrick, 2019/1)'
_computing_structure_solution 'XT (Sheldrick, 2018/2)'
_diffrn_ambient_temperature 100(2)
_diffrn_detector 'APEX II CCD'
_diffrn_detector_area_resol_mean 8.33
_diffrn_detector_type 'Bruker APEX II'
_diffrn_measured_fraction_theta_full 0.976
_diffrn_measured_fraction_theta_max 0.971
_diffrn_measurement_device '\three-circle diffractometer'
_diffrn_measurement_device_type 'Bruker APEX II CCD'
_diffrn_measurement_method '\w and \f scans'
_diffrn_radiation_collimation 'focusing mirror'
_diffrn_radiation_detector 'Bruker APEX II'
_diffrn_radiation_monochromator 'multilayer mirror'
_diffrn_radiation_probe x-ray
_diffrn_radiation_type CuK\a
_diffrn_radiation_wavelength 1.54178
_diffrn_radiation_xray_symbol K-L~3~
_diffrn_reflns_av_R_equivalents 0.0549
_diffrn_reflns_av_unetI/netI 0.0327
_diffrn_reflns_Laue_measured_fraction_full 0.976
_diffrn_reflns_Laue_measured_fraction_max 0.971
_diffrn_reflns_limit_h_max 15
_diffrn_reflns_limit_h_min -14
_diffrn_reflns_limit_k_max 17
_diffrn_reflns_limit_k_min -17
_diffrn_reflns_limit_l_max 23
_diffrn_reflns_limit_l_min -23
_diffrn_reflns_number 73975
_diffrn_reflns_point_group_measured_fraction_full 0.976
_diffrn_reflns_point_group_measured_fraction_max 0.971
_diffrn_reflns_theta_full 67.679
_diffrn_reflns_theta_max 68.282
_diffrn_reflns_theta_min 2.475
_diffrn_source 'fine focus sealed X-ray tube'
_diffrn_source_current 30.0
_diffrn_source_power 1.2
_diffrn_source_voltage 40.0
_exptl_absorpt_coefficient_mu 3.880
_exptl_absorpt_correction_T_max 0.7531
_exptl_absorpt_correction_T_min 0.4989
_exptl_absorpt_correction_type multi-scan
_exptl_absorpt_process_details 'SADABS-2016/2 (Krause et al., 2015) was used for absorption correction.'
_exptl_crystal_colour green
_exptl_crystal_colour_primary green
_exptl_crystal_density_diffrn 1.473
_exptl_crystal_density_method 'not measured'
_exptl_crystal_description prism
_exptl_crystal_F_000 1542
_exptl_crystal_size_max 0.487
_exptl_crystal_size_mid 0.203
_exptl_crystal_size_min 0.113
_refine_diff_density_max 1.113
_refine_diff_density_min -0.573
_refine_diff_density_rms 0.066
_refine_ls_extinction_method none
_refine_ls_goodness_of_fit_ref 1.063
_refine_ls_hydrogen_treatment constr
_refine_ls_matrix_type full
_refine_ls_number_parameters 788
_refine_ls_number_reflns 12076
_refine_ls_number_restraints 0
_refine_ls_restrained_S_all 1.063
_refine_ls_R_factor_all 0.0496
_refine_ls_R_factor_gt 0.0408
_refine_ls_shift/su_max 0.001
_refine_ls_shift/su_mean 0.000
_refine_ls_structure_factor_coef Fsqd
_refine_ls_weighting_details 'w=1/[\s^2^(Fo^2^)+(0.0532P)^2^+3.4003P] where P=(Fo^2^+2Fc^2^)/3'
_refine_ls_weighting_scheme calc
_refine_ls_wR_factor_gt 0.1064
_refine_ls_wR_factor_ref 0.1185
_reflns_Friedel_coverage 0.000
_reflns_number_gt 10259
_reflns_number_total 12076
_reflns_threshold_expression 'I > 2\s(I)'
_cod_data_source_file d4dt02903h2.cif
_cod_data_source_block 17rfs05
_cod_depositor_comments
;
The following automatic conversions were performed:

data item '_diffrn_radiation_probe' value 'X-ray' was changed to
'x-ray' in accordance with the
/home/data/users/saulius/crontab/automatic-downloads/rss-feeds/RSC/lib/dictionaries/cif_core.dic
dictionary named 'cif_core.dic' version 2.4.2 last updated on
2011-04-26.

Automatic conversion script
Id: cif_fix_values 8170 2020-07-09 18:12:32Z antanas 
;
_cod_database_code 7717578
_shelx_shelxl_version_number 2018/3
_shelx_space_group_comment
;
The symmetry employed for this shelxl refinement is uniquely defined
by the following loop, which should always be used as a source of
symmetry information in preference to the above space-group names.
They are only intended as comments.
;
_olex2_refinement_description
;
1. Fixed Uiso
 At 1.2 times of:
  All C(H) groups, All C(H,H) groups
2. Uiso/Uaniso restraints and constraints
Uanis(C64) = Uanis(C64B)
3. Others
 Sof(C64B)=Sof(H64C)=Sof(H64D)=1-FVAR(1)
 Sof(C64)=Sof(H64A)=Sof(H64B)=FVAR(1)
4.a Ternary CH refined with riding coordinates:
 C1(H1), C19(H19)
4.b Secondary CH2 refined with riding coordinates:
 C20(H20A,H20B), C21(H21A,H21B), C64(H64A,H64B), C64B(H64C,H64D)
4.c Aromatic/amide H refined with riding coordinates:
 C4(H4), C5(H5), C6(H6), C9(H9), C10(H10), C11(H11), C12(H12), C13(H13),
 C14(H14), C15(H15), C16(H16), C17(H17), C22(H22), C23(H23), C24(H24), C25(H25),
  C26(H26), C27(H27), C28(H28), C29(H29), C30(H30), C31(H31), C32(H32),
 C34(H34), C35(H35), C36(H36), C37(H37), C38(H38), C40(H40), C41(H41), C42(H42),
  C43(H43), C44(H44), C46(H46), C47(H47), C48(H48), C49(H49), C50(H50),
 C52(H52), C53(H53), C54(H54), C55(H55), C56(H56), C58(H58), C59(H59), C60(H60),
  C61(H61), C62(H62)
;
_smtbx_masks_void_probe_radius 1.2
_smtbx_masks_void_truncation_radius 1.2
_olex2_submission_special_instructions 'No special instructions were received'

loop_
_space_group_symop_operation_xyz
'x, y, z'
'-x, -y, -z'

loop_
_atom_site_label
_atom_site_type_symbol
_atom_site_fract_x
_atom_site_fract_y
_atom_site_fract_z
_atom_site_U_iso_or_equiv
_atom_site_adp_type
_atom_site_occupancy
_atom_site_site_symmetry_order
_atom_site_calc_flag
_atom_site_refinement_flags_posn
_atom_site_refinement_flags_adp
_atom_site_refinement_flags_occupancy
_atom_site_disorder_assembly
_atom_site_disorder_group
Cu1 Cu 0.82443(4) 0.31122(3) -0.00333(2) 0.03987(12) Uani 1 1 d . . . . .
Cu2 Cu 0.33760(3) 0.30900(3) 0.32812(2) 0.02510(9) Uani 1 1 d . . . . .
P1 P 0.16003(5) 0.28148(4) 0.36143(3) 0.02477(14) Uani 1 1 d . . . . .
P2 P 0.39930(5) 0.39074(5) 0.39370(3) 0.02516(14) Uani 1 1 d . . . . .
O1 O 1.12050(18) 0.35968(17) -0.15996(12) 0.0483(5) Uani 1 1 d . . . . .
O2 O 0.70818(17) 0.25495(15) 0.07915(11) 0.0442(5) Uani 1 1 d . . . . .
O3 O 0.58876(19) 0.28803(16) 0.01652(11) 0.0484(5) Uani 1 1 d . . . . .
N1 N 0.7764(2) 0.44543(17) 0.01717(12) 0.0352(5) Uani 1 1 d . . . . .
N2 N 0.9504(2) 0.37625(17) -0.07518(12) 0.0380(6) Uani 1 1 d . . . . .
N3 N 1.0095(2) 0.16717(18) -0.04008(13) 0.0419(6) Uani 1 1 d . . . . .
N4 N 0.9269(2) 0.18847(18) 0.02003(13) 0.0405(6) Uani 1 1 d . . . . .
N5 N 0.9244(2) 0.21668(18) -0.13611(13) 0.0411(6) Uani 1 1 d . . . . .
N6 N 0.8247(2) 0.24697(19) -0.09539(13) 0.0425(6) Uani 1 1 d . . . . .
N7 N 0.40359(18) 0.35283(16) 0.15269(12) 0.0312(5) Uani 1 1 d . . . . .
N8 N 0.38011(17) 0.38600(16) 0.21785(11) 0.0281(5) Uani 1 1 d . . . . .
N9 N 0.49779(17) 0.13657(15) 0.28008(12) 0.0286(5) Uani 1 1 d . . . . .
N10 N 0.41261(17) 0.17092(15) 0.33222(12) 0.0291(5) Uani 1 1 d . . . . .
C1 C 1.0164(3) 0.2241(2) -0.11458(16) 0.0412(7) Uani 1 1 d . . . . .
H1 H 1.080047 0.197037 -0.151223 0.049 Uiso 1 1 calc R U . . .
C2 C 1.0350(3) 0.3300(2) -0.11792(15) 0.0404(7) Uani 1 1 d . . . . .
C3 C 0.9473(2) 0.4740(2) -0.07303(15) 0.0364(6) Uani 1 1 d . . . . .
C4 C 1.0255(3) 0.5377(2) -0.11301(16) 0.0433(7) Uani 1 1 d . . . . .
H4 H 1.090853 0.515576 -0.145554 0.052 Uiso 1 1 calc R U . . .
C5 C 1.0075(3) 0.6345(2) -0.10517(18) 0.0474(8) Uani 1 1 d . . . . .
H5 H 1.061283 0.676802 -0.133352 0.057 Uiso 1 1 calc R U . . .
C6 C 0.9155(3) 0.6700(2) -0.05853(18) 0.0479(8) Uani 1 1 d . . . . .
H6 H 0.905725 0.735859 -0.054778 0.057 Uiso 1 1 calc R U . . .
C7 C 0.8348(3) 0.6074(2) -0.01575(16) 0.0395(7) Uani 1 1 d . . . . .
C8 C 0.8514(2) 0.5100(2) -0.02355(15) 0.0350(6) Uani 1 1 d . . . . .
C9 C 0.7376(3) 0.6363(2) 0.03577(17) 0.0444(7) Uani 1 1 d . . . . .
H9 H 0.723300 0.701061 0.042677 0.053 Uiso 1 1 calc R U . . .
C10 C 0.6645(3) 0.5710(2) 0.07548(17) 0.0443(7) Uani 1 1 d . . . . .
H10 H 0.599198 0.589852 0.109904 0.053 Uiso 1 1 calc R U . . .
C11 C 0.6874(3) 0.4755(2) 0.06458(15) 0.0403(7) Uani 1 1 d . . . . .
H11 H 0.636410 0.430474 0.092638 0.048 Uiso 1 1 calc R U . . .
C12 C 1.0762(3) 0.0945(2) -0.01951(19) 0.0473(8) Uani 1 1 d . . . . .
H12 H 1.138557 0.067332 -0.051787 0.057 Uiso 1 1 calc R U . . .
C13 C 1.0368(3) 0.0671(2) 0.05740(18) 0.0502(8) Uani 1 1 d . . . . .
H13 H 1.066610 0.018593 0.088855 0.060 Uiso 1 1 calc R U . . .
C14 C 0.9432(3) 0.1265(2) 0.07898(16) 0.0444(8) Uani 1 1 d . . . . .
H14 H 0.897344 0.123084 0.129021 0.053 Uiso 1 1 calc R U . . .
C15 C 0.9219(3) 0.1882(2) -0.19837(17) 0.0466(8) Uani 1 1 d . . . . .
H15 H 0.981210 0.164835 -0.235393 0.056 Uiso 1 1 calc R U . . .
C16 C 0.8186(3) 0.1993(2) -0.19778(18) 0.0489(8) Uani 1 1 d . . . . .
H16 H 0.791501 0.185678 -0.233773 0.059 Uiso 1 1 calc R U . . .
C17 C 0.7609(3) 0.2356(2) -0.13209(17) 0.0465(8) Uani 1 1 d . . . . .
H17 H 0.686171 0.249916 -0.116282 0.056 Uiso 1 1 calc R U . . .
C18 C 0.6165(3) 0.2551(2) 0.07300(16) 0.0401(7) Uani 1 1 d . . . . .
C19 C 0.5329(2) 0.20619(19) 0.14479(15) 0.0356(6) Uani 1 1 d . . . . .
H19 H 0.534708 0.138304 0.139074 0.043 Uiso 1 1 calc R U . . .
C20 C 0.5644(2) 0.20063(19) 0.21577(15) 0.0323(6) Uani 1 1 d . . . . .
H20A H 0.639920 0.176449 0.206452 0.039 Uiso 1 1 calc R U . . .
H20B H 0.556096 0.265669 0.227462 0.039 Uiso 1 1 calc R U . . .
C21 C 0.4195(2) 0.2502(2) 0.15037(15) 0.0342(6) Uani 1 1 d . . . . .
H21A H 0.401697 0.240280 0.106800 0.041 Uiso 1 1 calc R U . . .
H21B H 0.369597 0.215528 0.196149 0.041 Uiso 1 1 calc R U . . .
C22 C 0.4072(3) 0.4267(2) 0.09409(15) 0.0403(7) Uani 1 1 d . . . . .
H22 H 0.422156 0.421002 0.043400 0.048 Uiso 1 1 calc R U . . .
C23 C 0.3857(2) 0.5110(2) 0.12052(16) 0.0382(6) Uani 1 1 d . . . . .
H23 H 0.382647 0.574550 0.092790 0.046 Uiso 1 1 calc R U . . .
C24 C 0.3693(2) 0.48243(19) 0.19750(15) 0.0316(6) Uani 1 1 d . . . . .
H24 H 0.352573 0.525595 0.231374 0.038 Uiso 1 1 calc R U . . .
C25 C 0.5097(2) 0.03948(19) 0.29488(16) 0.0344(6) Uani 1 1 d . . . . .
H25 H 0.563532 0.000033 0.266022 0.041 Uiso 1 1 calc R U . . .
C26 C 0.4298(2) 0.00823(19) 0.35924(16) 0.0340(6) Uani 1 1 d . . . . .
H26 H 0.417025 -0.056161 0.383805 0.041 Uiso 1 1 calc R U . . .
C27 C 0.3715(2) 0.09202(19) 0.38057(15) 0.0314(6) Uani 1 1 d . . . . .
H27 H 0.310739 0.093261 0.423585 0.038 Uiso 1 1 calc R U . . .
C28 C 0.5887(2) 0.4507(2) 0.28627(16) 0.0423(7) Uani 1 1 d . . . . .
H28 H 0.544746 0.477142 0.255790 0.051 Uiso 1 1 calc R U . . .
C29 C 0.6976(3) 0.4627(3) 0.25836(17) 0.0485(8) Uani 1 1 d . . . . .
H29 H 0.726760 0.499090 0.209622 0.058 Uiso 1 1 calc R U . . .
C30 C 0.7631(2) 0.4220(2) 0.30135(17) 0.0410(7) Uani 1 1 d . . . . .
H30 H 0.837208 0.429004 0.281912 0.049 Uiso 1 1 calc R U . . .
C31 C 0.7195(2) 0.3709(2) 0.37294(18) 0.0439(7) Uani 1 1 d . . . . .
H31 H 0.764020 0.343183 0.402816 0.053 Uiso 1 1 calc R U . . .
C32 C 0.6104(2) 0.3597(2) 0.40164(17) 0.0395(7) Uani 1 1 d . . . . .
H32 H 0.581499 0.324430 0.450819 0.047 Uiso 1 1 calc R U . . .
C33 C 0.5442(2) 0.39970(19) 0.35894(14) 0.0280(5) Uani 1 1 d . . . . .
C34 C 0.3950(2) 0.2378(2) 0.51234(16) 0.0374(6) Uani 1 1 d . . . . .
H34 H 0.419927 0.200684 0.473944 0.045 Uiso 1 1 calc R U . . .
C35 C 0.3775(3) 0.1923(2) 0.58698(18) 0.0471(8) Uani 1 1 d . . . . .
H35 H 0.391600 0.124732 0.599029 0.057 Uiso 1 1 calc R U . . .
C36 C 0.3397(3) 0.2457(2) 0.64340(17) 0.0461(8) Uani 1 1 d . . . . .
H36 H 0.327507 0.214799 0.694218 0.055 Uiso 1 1 calc R U . . .
C37 C 0.3198(2) 0.3444(2) 0.62561(16) 0.0407(7) Uani 1 1 d . . . . .
H37 H 0.293116 0.380884 0.664415 0.049 Uiso 1 1 calc R U . . .
C38 C 0.3386(2) 0.3904(2) 0.55108(15) 0.0325(6) Uani 1 1 d . . . . .
H38 H 0.325729 0.458143 0.539494 0.039 Uiso 1 1 calc R U . . .
C39 C 0.3762(2) 0.33786(18) 0.49325(14) 0.0275(5) Uani 1 1 d . . . . .
C40 C 0.4031(2) 0.5848(2) 0.40626(16) 0.0349(6) Uani 1 1 d . . . . .
H40 H 0.472005 0.567227 0.410926 0.042 Uiso 1 1 calc R U . . .
C41 C 0.3574(3) 0.6779(2) 0.41038(18) 0.0428(7) Uani 1 1 d . . . . .
H41 H 0.395104 0.723395 0.418642 0.051 Uiso 1 1 calc R U . . .
C42 C 0.2574(3) 0.7050(2) 0.40253(17) 0.0419(7) Uani 1 1 d . . . . .
H42 H 0.227120 0.768810 0.404990 0.050 Uiso 1 1 calc R U . . .
C43 C 0.2018(2) 0.6388(2) 0.39111(16) 0.0369(6) Uani 1 1 d . . . . .
H43 H 0.133403 0.657221 0.385637 0.044 Uiso 1 1 calc R U . . .
C44 C 0.2462(2) 0.5451(2) 0.38766(14) 0.0309(6) Uani 1 1 d . . . . .
H44 H 0.207493 0.499867 0.380094 0.037 Uiso 1 1 calc R U . . .
C45 C 0.3473(2) 0.51665(18) 0.39521(13) 0.0276(5) Uani 1 1 d . . . . .
C46 C 0.0314(2) 0.1498(2) 0.47991(15) 0.0364(6) Uani 1 1 d . . . . .
H46 H 0.007220 0.133674 0.443347 0.044 Uiso 1 1 calc R U . . .
C47 C -0.0048(3) 0.1029(2) 0.55445(16) 0.0416(7) Uani 1 1 d . . . . .
H47 H -0.053698 0.055195 0.568298 0.050 Uiso 1 1 calc R U . . .
C48 C 0.0299(2) 0.1252(2) 0.60830(15) 0.0386(7) Uani 1 1 d . . . . .
H48 H 0.005607 0.092476 0.658802 0.046 Uiso 1 1 calc R U . . .
C49 C 0.1002(3) 0.1955(2) 0.58823(15) 0.0409(7) Uani 1 1 d . . . . .
H49 H 0.124286 0.211106 0.625025 0.049 Uiso 1 1 calc R U . . .
C50 C 0.1357(2) 0.2433(2) 0.51430(15) 0.0360(6) Uani 1 1 d . . . . .
H50 H 0.182982 0.292230 0.501246 0.043 Uiso 1 1 calc R U . . .
C51 C 0.10307(19) 0.22049(18) 0.45894(14) 0.0260(5) Uani 1 1 d . . . . .
C52 C -0.0032(2) 0.4256(2) 0.41265(16) 0.0352(6) Uani 1 1 d . . . . .
H52 H -0.019852 0.386204 0.461078 0.042 Uiso 1 1 calc R U . . .
C53 C -0.0581(3) 0.5152(2) 0.40132(19) 0.0472(8) Uani 1 1 d . . . . .
H53 H -0.112337 0.536496 0.442184 0.057 Uiso 1 1 calc R U . . .
C54 C -0.0343(3) 0.5734(2) 0.3309(2) 0.0492(8) Uani 1 1 d . . . . .
H54 H -0.072256 0.634356 0.323732 0.059 Uiso 1 1 calc R U . . .
C55 C 0.0449(3) 0.5429(2) 0.27064(18) 0.0419(7) Uani 1 1 d . . . . .
H55 H 0.061194 0.582733 0.222372 0.050 Uiso 1 1 calc R U . . .
C56 C 0.0999(2) 0.4539(2) 0.28160(16) 0.0344(6) Uani 1 1 d . . . . .
H56 H 0.154267 0.433170 0.240532 0.041 Uiso 1 1 calc R U . . .
C57 C 0.0765(2) 0.39399(19) 0.35254(15) 0.0292(5) Uani 1 1 d . . . . .
C58 C 0.0185(2) 0.2317(2) 0.29666(16) 0.0365(6) Uani 1 1 d . . . . .
H58 H -0.024311 0.287792 0.310141 0.044 Uiso 1 1 calc R U . . .
C59 C -0.0171(3) 0.1712(2) 0.26389(17) 0.0419(7) Uani 1 1 d . . . . .
H59 H -0.084037 0.186215 0.255485 0.050 Uiso 1 1 calc R U . . .
C60 C 0.0445(3) 0.0897(2) 0.24361(16) 0.0429(8) Uani 1 1 d . . . . .
H60 H 0.019992 0.048501 0.221495 0.051 Uiso 1 1 calc R U . . .
C61 C 0.1424(3) 0.0682(2) 0.25571(16) 0.0414(7) Uani 1 1 d . . . . .
H61 H 0.185205 0.012392 0.241525 0.050 Uiso 1 1 calc R U . . .
C62 C 0.1783(2) 0.1281(2) 0.28857(15) 0.0344(6) Uani 1 1 d . . . . .
H62 H 0.245419 0.112985 0.296638 0.041 Uiso 1 1 calc R U . . .
C63 C 0.1160(2) 0.21051(19) 0.30976(14) 0.0293(6) Uani 1 1 d . . . . .
Cl1 Cl 0.78330(8) 0.11111(8) 0.47642(5) 0.0672(3) Uani 1 1 d . . . . .
Cl2 Cl 0.61040(7) 0.06661(7) 0.43382(5) 0.0580(2) Uani 1 1 d . . . . .
C64 C 0.7426(5) 0.0966(7) 0.4017(4) 0.0502(17) Uani 0.666(12) 1 d . . P A 1
H64A H 0.749531 0.156999 0.364153 0.060 Uiso 0.666(12) 1 calc R U P A 1
H64B H 0.789286 0.045349 0.377058 0.060 Uiso 0.666(12) 1 calc R U P A 1
C64B C 0.7447(11) 0.0473(13) 0.4194(8) 0.0502(17) Uani 0.334(12) 1 d . . P A 2
H64C H 0.783360 0.069553 0.365850 0.060 Uiso 0.334(12) 1 calc R U P A 2
H64D H 0.763980 -0.022304 0.432423 0.060 Uiso 0.334(12) 1 calc R U P A 2
O4 O 0.7765(2) 1.05099(18) 0.24758(13) 0.0577(6) Uani 1 1 d . . . . .
O5 O 0.7365(2) 0.9569(2) 0.18987(15) 0.0682(7) Uani 1 1 d . . . . .
O6 O 0.8583(3) 0.9099(3) 0.2384(2) 0.0980(11) Uani 1 1 d . . . . .
N14 N 0.79173(18) 0.97228(17) 0.22681(13) 0.0351(5) Uani 1 1 d . . . . .

loop_
_atom_site_aniso_label
_atom_site_aniso_U_11
_atom_site_aniso_U_22
_atom_site_aniso_U_33
_atom_site_aniso_U_23
_atom_site_aniso_U_13
_atom_site_aniso_U_12
Cu1 0.0469(3) 0.0386(2) 0.0276(2) -0.00743(17) 0.00460(18) -0.01977(19)
Cu2 0.0243(2) 0.02714(19) 0.02275(18) -0.00279(14) -0.00531(14) -0.00644(14)
P1 0.0228(3) 0.0274(3) 0.0240(3) -0.0039(2) -0.0057(2) -0.0070(2)
P2 0.0236(3) 0.0284(3) 0.0240(3) -0.0037(2) -0.0073(2) -0.0057(2)
O1 0.0450(13) 0.0553(13) 0.0370(11) -0.0072(10) 0.0021(10) -0.0181(10)
O2 0.0429(13) 0.0441(12) 0.0379(11) -0.0057(9) 0.0039(9) -0.0213(9)
O3 0.0615(15) 0.0434(12) 0.0288(11) -0.0041(9) 0.0002(10) -0.0072(10)
N1 0.0423(14) 0.0384(13) 0.0254(11) -0.0056(9) -0.0060(10) -0.0163(10)
N2 0.0430(14) 0.0397(13) 0.0261(11) -0.0052(10) 0.0010(10) -0.0167(11)
N3 0.0491(16) 0.0433(14) 0.0315(12) -0.0084(11) -0.0056(11) -0.0129(12)
N4 0.0484(15) 0.0411(14) 0.0292(12) -0.0086(10) -0.0019(11) -0.0164(11)
N5 0.0489(16) 0.0456(14) 0.0281(12) -0.0107(10) -0.0048(11) -0.0134(11)
N6 0.0436(15) 0.0527(15) 0.0331(13) -0.0183(11) -0.0026(11) -0.0161(12)
N7 0.0359(13) 0.0336(12) 0.0239(11) -0.0019(9) -0.0092(9) -0.0075(9)
N8 0.0274(11) 0.0339(12) 0.0225(10) -0.0027(9) -0.0064(9) -0.0082(9)
N9 0.0262(11) 0.0268(11) 0.0288(11) -0.0034(9) -0.0040(9) -0.0036(8)
N10 0.0261(11) 0.0307(11) 0.0272(11) -0.0024(9) -0.0044(9) -0.0054(9)
C1 0.0474(18) 0.0460(17) 0.0266(14) -0.0090(12) -0.0018(12) -0.0120(13)
C2 0.0484(18) 0.0460(17) 0.0244(13) -0.0044(12) -0.0046(13) -0.0157(14)
C3 0.0468(17) 0.0394(15) 0.0232(13) -0.0020(11) -0.0076(12) -0.0177(13)
C4 0.0503(19) 0.0471(17) 0.0301(14) -0.0029(13) -0.0055(13) -0.0204(14)
C5 0.055(2) 0.0468(18) 0.0405(17) 0.0040(14) -0.0120(15) -0.0288(15)
C6 0.065(2) 0.0356(16) 0.0465(18) -0.0012(13) -0.0198(16) -0.0200(15)
C7 0.0503(18) 0.0379(16) 0.0345(15) -0.0047(12) -0.0151(13) -0.0149(13)
C8 0.0422(17) 0.0395(15) 0.0257(13) -0.0026(11) -0.0107(12) -0.0161(12)
C9 0.057(2) 0.0371(16) 0.0434(17) -0.0099(13) -0.0184(15) -0.0078(14)
C10 0.0473(19) 0.0492(18) 0.0363(16) -0.0132(13) -0.0070(13) -0.0097(14)
C11 0.0505(18) 0.0420(16) 0.0270(14) -0.0090(12) -0.0034(13) -0.0164(13)
C12 0.054(2) 0.0439(18) 0.0472(18) -0.0137(14) -0.0137(15) -0.0123(15)
C13 0.071(2) 0.0399(17) 0.0432(18) -0.0054(14) -0.0193(16) -0.0152(16)
C14 0.064(2) 0.0411(17) 0.0303(15) -0.0041(12) -0.0098(14) -0.0254(15)
C15 0.064(2) 0.0448(17) 0.0302(15) -0.0142(13) -0.0057(14) -0.0106(15)
C16 0.058(2) 0.057(2) 0.0378(16) -0.0195(15) -0.0139(15) -0.0106(16)
C17 0.0510(19) 0.0521(19) 0.0388(16) -0.0159(14) -0.0086(14) -0.0131(15)
C18 0.053(2) 0.0276(14) 0.0301(15) -0.0076(11) 0.0031(13) -0.0091(13)
C19 0.0443(17) 0.0279(13) 0.0292(14) -0.0068(11) 0.0011(12) -0.0132(12)
C20 0.0303(14) 0.0283(13) 0.0309(13) -0.0027(11) 0.0008(11) -0.0082(11)
C21 0.0421(16) 0.0356(14) 0.0291(13) -0.0063(11) -0.0115(12) -0.0150(12)
C22 0.0469(18) 0.0481(17) 0.0243(13) 0.0019(12) -0.0134(12) -0.0070(14)
C23 0.0395(16) 0.0362(15) 0.0315(14) 0.0059(12) -0.0089(12) -0.0043(12)
C24 0.0312(14) 0.0314(14) 0.0301(13) -0.0017(11) -0.0080(11) -0.0057(11)
C25 0.0333(15) 0.0298(14) 0.0376(15) -0.0047(11) -0.0089(12) -0.0022(11)
C26 0.0336(15) 0.0283(13) 0.0373(15) 0.0017(11) -0.0111(12) -0.0064(11)
C27 0.0297(14) 0.0308(13) 0.0295(13) 0.0032(11) -0.0078(11) -0.0067(11)
C28 0.0289(15) 0.065(2) 0.0306(14) -0.0003(13) -0.0090(12) -0.0090(13)
C29 0.0366(17) 0.071(2) 0.0303(15) 0.0011(14) -0.0032(13) -0.0142(15)
C30 0.0243(14) 0.0566(19) 0.0398(16) -0.0108(14) -0.0044(12) -0.0063(13)
C31 0.0251(15) 0.0580(19) 0.0471(17) -0.0024(15) -0.0150(13) -0.0016(13)
C32 0.0308(15) 0.0485(17) 0.0360(15) 0.0027(13) -0.0116(12) -0.0076(12)
C33 0.0237(13) 0.0330(13) 0.0286(13) -0.0081(10) -0.0069(10) -0.0058(10)
C34 0.0426(17) 0.0347(15) 0.0369(15) -0.0041(12) -0.0167(13) -0.0033(12)
C35 0.056(2) 0.0407(17) 0.0497(18) 0.0058(14) -0.0297(16) -0.0089(14)
C36 0.053(2) 0.056(2) 0.0314(15) 0.0077(14) -0.0209(14) -0.0173(15)
C37 0.0401(17) 0.0536(18) 0.0310(14) -0.0081(13) -0.0125(12) -0.0080(13)
C38 0.0319(15) 0.0384(15) 0.0302(13) -0.0060(11) -0.0115(11) -0.0085(11)
C39 0.0214(13) 0.0323(13) 0.0284(13) -0.0016(10) -0.0083(10) -0.0062(10)
C40 0.0374(16) 0.0330(14) 0.0391(15) -0.0023(12) -0.0189(12) -0.0079(11)
C41 0.057(2) 0.0318(15) 0.0490(17) -0.0063(13) -0.0267(15) -0.0091(13)
C42 0.056(2) 0.0317(15) 0.0396(16) -0.0086(12) -0.0185(14) 0.0036(13)
C43 0.0355(16) 0.0396(16) 0.0342(14) -0.0072(12) -0.0114(12) 0.0027(12)
C44 0.0289(14) 0.0366(14) 0.0286(13) -0.0090(11) -0.0079(11) -0.0053(11)
C45 0.0290(14) 0.0302(13) 0.0226(12) -0.0014(10) -0.0076(10) -0.0058(10)
C46 0.0414(17) 0.0401(16) 0.0303(14) -0.0031(12) -0.0107(12) -0.0181(13)
C47 0.0492(18) 0.0398(16) 0.0351(15) -0.0018(12) -0.0078(13) -0.0226(14)
C48 0.0469(18) 0.0404(16) 0.0244(13) -0.0013(11) -0.0055(12) -0.0115(13)
C49 0.0449(18) 0.0550(19) 0.0262(14) -0.0102(13) -0.0088(12) -0.0155(14)
C50 0.0338(15) 0.0445(16) 0.0311(14) -0.0081(12) -0.0058(12) -0.0162(12)
C51 0.0206(12) 0.0297(13) 0.0265(12) -0.0039(10) -0.0057(10) -0.0038(10)
C52 0.0286(14) 0.0383(15) 0.0372(15) -0.0061(12) -0.0083(12) -0.0046(11)
C53 0.0358(17) 0.0464(18) 0.0546(19) -0.0153(15) -0.0074(14) 0.0048(13)
C54 0.0460(19) 0.0347(16) 0.066(2) -0.0082(15) -0.0214(16) 0.0049(13)
C55 0.0416(17) 0.0376(16) 0.0469(17) 0.0030(13) -0.0202(14) -0.0061(13)
C56 0.0316(15) 0.0389(15) 0.0347(14) -0.0048(12) -0.0130(12) -0.0055(11)
C57 0.0234(13) 0.0327(14) 0.0336(14) -0.0067(11) -0.0088(11) -0.0082(10)
C58 0.0333(16) 0.0410(16) 0.0403(15) -0.0041(12) -0.0175(12) -0.0093(12)
C59 0.0440(18) 0.0501(18) 0.0404(16) 0.0024(13) -0.0254(14) -0.0183(14)
C60 0.065(2) 0.0416(17) 0.0310(14) 0.0013(12) -0.0229(14) -0.0262(15)
C61 0.055(2) 0.0358(15) 0.0338(15) -0.0098(12) -0.0082(14) -0.0141(13)
C62 0.0352(15) 0.0351(14) 0.0321(14) -0.0058(11) -0.0063(12) -0.0113(12)
C63 0.0322(14) 0.0325(14) 0.0217(12) -0.0011(10) -0.0048(10) -0.0132(11)
Cl1 0.0533(5) 0.1069(8) 0.0521(5) -0.0174(5) -0.0163(4) -0.0353(5)
Cl2 0.0393(4) 0.0798(6) 0.0624(5) -0.0216(4) -0.0175(4) -0.0108(4)
C64 0.043(2) 0.070(5) 0.041(3) -0.015(3) -0.008(2) -0.020(4)
C64B 0.043(2) 0.070(5) 0.041(3) -0.015(3) -0.008(2) -0.020(4)
O4 0.0635(16) 0.0599(15) 0.0472(13) -0.0249(12) -0.0039(11) -0.0062(12)
O5 0.0585(17) 0.097(2) 0.0580(16) -0.0390(15) -0.0157(13) -0.0012(14)
O6 0.089(2) 0.087(2) 0.130(3) -0.029(2) -0.062(2) 0.0378(19)
N14 0.0264(12) 0.0376(13) 0.0312(12) 0.0014(10) -0.0016(10) -0.0013(10)

loop_
_atom_type_symbol
_atom_type_description
_atom_type_scat_dispersion_real
_atom_type_scat_dispersion_imag
_atom_type_scat_source
C C 0.0181 0.0091 'International Tables Vol C Tables 4.2.6.8 and 6.1.1.4'
H H 0.0000 0.0000 'International Tables Vol C Tables 4.2.6.8 and 6.1.1.4'
Cl Cl 0.3639 0.7018 'International Tables Vol C Tables 4.2.6.8 and 6.1.1.4'
Cu Cu -1.9646 0.5888 'International Tables Vol C Tables 4.2.6.8 and 6.1.1.4'
N N 0.0311 0.0180 'International Tables Vol C Tables 4.2.6.8 and 6.1.1.4'
O O 0.0492 0.0322 'International Tables Vol C Tables 4.2.6.8 and 6.1.1.4'
P P 0.2955 0.4335 'International Tables Vol C Tables 4.2.6.8 and 6.1.1.4'

loop_
_exptl_crystal_face_index_h
_exptl_crystal_face_index_k
_exptl_crystal_face_index_l
_exptl_crystal_face_perp_dist
0.00 1.00 0.00 0.0070
0.00 -1.00 0.00 0.0550
1.00 0.00 1.00 0.0340
-1.00 0.00 -1.00 0.0900
0.00 1.00 -1.00 0.1370
0.00 -1.00 1.00 0.0870
-1.00 -1.00 0.00 0.0940
1.00 0.00 0.00 0.1270
1.00 -1.00 0.00 0.0900
0.00 0.00 -1.00 0.2340
0.00 0.00 1.00 0.1440

loop_
_geom_angle_atom_site_label_1
_geom_angle_atom_site_label_2
_geom_angle_atom_site_label_3
_geom_angle
_geom_angle_site_symmetry_1
_geom_angle_site_symmetry_3
_geom_angle_publ_flag
O2 Cu1 N1 93.24(9) . . ?
O2 Cu1 N2 170.48(10) . . ?
O2 Cu1 N4 89.68(10) . . ?
O2 Cu1 N6 103.11(9) . . ?
N1 Cu1 N4 142.53(10) . . ?
N1 Cu1 N6 130.54(10) . . ?
N2 Cu1 N1 82.03(10) . . ?
N2 Cu1 N4 89.12(10) . . ?
N2 Cu1 N6 86.18(9) . . ?
N4 Cu1 N6 84.63(10) . . ?
P2 Cu2 P1 122.25(3) . . ?
N8 Cu2 P1 106.99(6) . . ?
N8 Cu2 P2 105.40(6) . . ?
N10 Cu2 P1 102.73(6) . . ?
N10 Cu2 P2 108.87(7) . . ?
N10 Cu2 N8 110.40(8) . . ?
C51 P1 Cu2 114.53(8) . . ?
C51 P1 C63 101.76(11) . . ?
C57 P1 Cu2 111.57(8) . . ?
C57 P1 C51 104.81(12) . . ?
C57 P1 C63 101.90(12) . . ?
C63 P1 Cu2 120.43(9) . . ?
C33 P2 Cu2 114.42(8) . . ?
C39 P2 Cu2 115.54(8) . . ?
C39 P2 C33 102.34(12) . . ?
C39 P2 C45 103.34(11) . . ?
C45 P2 Cu2 116.79(9) . . ?
C45 P2 C33 102.46(12) . . ?
C18 O2 Cu1 121.89(19) . . ?
C8 N1 Cu1 112.52(19) . . ?
C11 N1 Cu1 128.42(19) . . ?
C11 N1 C8 119.0(2) . . ?
C2 N2 Cu1 123.4(2) . . ?
C2 N2 C3 122.4(2) . . ?
C3 N2 Cu1 114.02(18) . . ?
N4 N3 C1 118.9(3) . . ?
C12 N3 N4 111.8(3) . . ?
C12 N3 C1 129.4(3) . . ?
N3 N4 Cu1 115.45(19) . . ?
C14 N4 Cu1 139.3(2) . . ?
C14 N4 N3 104.9(3) . . ?
N6 N5 C1 120.9(2) . . ?
C15 N5 N6 110.7(3) . . ?
C15 N5 C1 128.2(3) . . ?
N5 N6 Cu1 112.95(18) . . ?
C17 N6 Cu1 140.9(2) . . ?
C17 N6 N5 105.6(2) . . ?
N8 N7 C21 122.2(2) . . ?
C22 N7 N8 110.8(2) . . ?
C22 N7 C21 126.9(2) . . ?
N7 N8 Cu2 128.74(16) . . ?
C24 N8 Cu2 125.52(18) . . ?
C24 N8 N7 104.6(2) . . ?
N10 N9 C20 122.0(2) . . ?
C25 N9 N10 111.5(2) . . ?
C25 N9 C20 126.5(2) . . ?
N9 N10 Cu2 128.67(16) . . ?
C27 N10 Cu2 125.17(18) . . ?
C27 N10 N9 104.8(2) . . ?
N3 C1 H1 107.4 . . ?
N3 C1 C2 110.1(2) . . ?
N5 C1 N3 111.6(2) . . ?
N5 C1 H1 107.4 . . ?
N5 C1 C2 112.6(3) . . ?
C2 C1 H1 107.4 . . ?
O1 C2 N2 129.9(3) . . ?
O1 C2 C1 117.3(3) . . ?
N2 C2 C1 112.7(2) . . ?
N2 C3 C8 114.2(2) . . ?
C4 C3 N2 127.9(3) . . ?
C4 C3 C8 117.9(3) . . ?
C3 C4 H4 119.9 . . ?
C3 C4 C5 120.1(3) . . ?
C5 C4 H4 119.9 . . ?
C4 C5 H5 118.8 . . ?
C6 C5 C4 122.4(3) . . ?
C6 C5 H5 118.8 . . ?
C5 C6 H6 120.3 . . ?
C5 C6 C7 119.3(3) . . ?
C7 C6 H6 120.3 . . ?
C8 C7 C6 118.8(3) . . ?
C8 C7 C9 117.3(3) . . ?
C9 C7 C6 123.9(3) . . ?
N1 C8 C3 117.1(3) . . ?
N1 C8 C7 121.6(3) . . ?
C7 C8 C3 121.3(3) . . ?
C7 C9 H9 120.0 . . ?
C10 C9 C7 120.1(3) . . ?
C10 C9 H9 120.0 . . ?
C9 C10 H10 120.5 . . ?
C9 C10 C11 119.0(3) . . ?
C11 C10 H10 120.5 . . ?
N1 C11 C10 123.0(3) . . ?
N1 C11 H11 118.5 . . ?
C10 C11 H11 118.5 . . ?
N3 C12 H12 126.5 . . ?
N3 C12 C13 107.0(3) . . ?
C13 C12 H12 126.5 . . ?
C12 C13 H13 127.5 . . ?
C12 C13 C14 105.1(3) . . ?
C14 C13 H13 127.5 . . ?
N4 C14 C13 111.2(3) . . ?
N4 C14 H14 124.4 . . ?
C13 C14 H14 124.4 . . ?
N5 C15 H15 126.3 . . ?
N5 C15 C16 107.5(3) . . ?
C16 C15 H15 126.3 . . ?
C15 C16 H16 127.5 . . ?
C15 C16 C17 105.1(3) . . ?
C17 C16 H16 127.5 . . ?
N6 C17 C16 111.1(3) . . ?
N6 C17 H17 124.4 . . ?
C16 C17 H17 124.4 . . ?
O2 C18 C19 114.9(3) . . ?
O3 C18 O2 127.0(3) . . ?
O3 C18 C19 118.1(3) . . ?
C18 C19 H19 106.0 . . ?
C20 C19 C18 111.7(2) . . ?
C20 C19 H19 106.0 . . ?
C21 C19 C18 112.1(2) . . ?
C21 C19 H19 106.0 . . ?
C21 C19 C20 114.3(2) . . ?
N9 C20 C19 110.8(2) . . ?
N9 C20 H20A 109.5 . . ?
N9 C20 H20B 109.5 . . ?
C19 C20 H20A 109.5 . . ?
C19 C20 H20B 109.5 . . ?
H20A C20 H20B 108.1 . . ?
N7 C21 C19 114.1(2) . . ?
N7 C21 H21A 108.7 . . ?
N7 C21 H21B 108.7 . . ?
C19 C21 H21A 108.7 . . ?
C19 C21 H21B 108.7 . . ?
H21A C21 H21B 107.6 . . ?
N7 C22 H22 125.8 . . ?
N7 C22 C23 108.4(2) . . ?
C23 C22 H22 125.8 . . ?
C22 C23 H23 127.8 . . ?
C22 C23 C24 104.4(2) . . ?
C24 C23 H23 127.8 . . ?
N8 C24 C23 111.8(2) . . ?
N8 C24 H24 124.1 . . ?
C23 C24 H24 124.1 . . ?
N9 C25 H25 126.2 . . ?
N9 C25 C26 107.6(2) . . ?
C26 C25 H25 126.2 . . ?
C25 C26 H26 127.6 . . ?
C25 C26 C27 104.8(2) . . ?
C27 C26 H26 127.6 . . ?
N10 C27 C26 111.3(2) . . ?
N10 C27 H27 124.3 . . ?
C26 C27 H27 124.3 . . ?
C29 C28 H28 119.8 . . ?
C29 C28 C33 120.4(3) . . ?
C33 C28 H28 119.8 . . ?
C28 C29 H29 119.8 . . ?
C30 C29 C28 120.4(3) . . ?
C30 C29 H29 119.8 . . ?
C29 C30 H30 120.3 . . ?
C29 C30 C31 119.4(3) . . ?
C31 C30 H30 120.3 . . ?
C30 C31 H31 119.7 . . ?
C30 C31 C32 120.5(3) . . ?
C32 C31 H31 119.7 . . ?
C31 C32 H32 119.7 . . ?
C33 C32 C31 120.6(3) . . ?
C33 C32 H32 119.7 . . ?
C28 C33 P2 118.1(2) . . ?
C32 C33 P2 123.1(2) . . ?
C32 C33 C28 118.7(2) . . ?
C35 C34 H34 119.5 . . ?
C35 C34 C39 120.9(3) . . ?
C39 C34 H34 119.5 . . ?
C34 C35 H35 120.0 . . ?
C36 C35 C34 119.9(3) . . ?
C36 C35 H35 120.0 . . ?
C35 C36 H36 120.0 . . ?
C35 C36 C37 119.9(3) . . ?
C37 C36 H36 120.0 . . ?
C36 C37 H37 119.8 . . ?
C36 C37 C38 120.4(3) . . ?
C38 C37 H37 119.8 . . ?
C37 C38 H38 119.6 . . ?
C37 C38 C39 120.7(3) . . ?
C39 C38 H38 119.6 . . ?
C34 C39 P2 117.6(2) . . ?
C38 C39 P2 124.2(2) . . ?
C38 C39 C34 118.2(2) . . ?
C41 C40 H40 119.9 . . ?
C41 C40 C45 120.1(3) . . ?
C45 C40 H40 119.9 . . ?
C40 C41 H41 119.7 . . ?
C42 C41 C40 120.6(3) . . ?
C42 C41 H41 119.7 . . ?
C41 C42 H42 120.0 . . ?
C43 C42 C41 120.0(3) . . ?
C43 C42 H42 120.0 . . ?
C42 C43 H43 120.0 . . ?
C42 C43 C44 120.0(3) . . ?
C44 C43 H43 120.0 . . ?
C43 C44 H44 119.6 . . ?
C43 C44 C45 120.8(3) . . ?
C45 C44 H44 119.6 . . ?
C40 C45 P2 122.8(2) . . ?
C44 C45 P2 118.65(19) . . ?
C44 C45 C40 118.6(2) . . ?
C47 C46 H46 119.9 . . ?
C47 C46 C51 120.2(3) . . ?
C51 C46 H46 119.9 . . ?
C46 C47 H47 119.7 . . ?
C48 C47 C46 120.6(3) . . ?
C48 C47 H47 119.7 . . ?
C47 C48 H48 120.2 . . ?
C47 C48 C49 119.6(3) . . ?
C49 C48 H48 120.2 . . ?
C48 C49 H49 120.0 . . ?
C48 C49 C50 120.1(3) . . ?
C50 C49 H49 120.0 . . ?
C49 C50 H50 119.5 . . ?
C49 C50 C51 121.0(2) . . ?
C51 C50 H50 119.5 . . ?
C46 C51 P1 123.1(2) . . ?
C50 C51 P1 118.47(19) . . ?
C50 C51 C46 118.4(2) . . ?
C53 C52 H52 120.1 . . ?
C53 C52 C57 119.8(3) . . ?
C57 C52 H52 120.1 . . ?
C52 C53 H53 119.7 . . ?
C54 C53 C52 120.6(3) . . ?
C54 C53 H53 119.7 . . ?
C53 C54 H54 119.9 . . ?
C53 C54 C55 120.2(3) . . ?
C55 C54 H54 119.9 . . ?
C54 C55 H55 120.3 . . ?
C56 C55 C54 119.5(3) . . ?
C56 C55 H55 120.3 . . ?
C55 C56 H56 119.5 . . ?
C55 C56 C57 121.0(3) . . ?
C57 C56 H56 119.5 . . ?
C52 C57 P1 123.9(2) . . ?
C52 C57 C56 119.0(3) . . ?
C56 C57 P1 117.0(2) . . ?
C59 C58 H58 119.7 . . ?
C63 C58 H58 119.7 . . ?
C63 C58 C59 120.6(3) . . ?
C58 C59 H59 119.8 . . ?
C60 C59 C58 120.3(3) . . ?
C60 C59 H59 119.8 . . ?
C59 C60 H60 120.2 . . ?
C59 C60 C61 119.6(3) . . ?
C61 C60 H60 120.2 . . ?
C60 C61 H61 119.9 . . ?
C60 C61 C62 120.3(3) . . ?
C62 C61 H61 119.9 . . ?
C61 C62 H62 119.8 . . ?
C61 C62 C63 120.4(3) . . ?
C63 C62 H62 119.8 . . ?
C58 C63 P1 122.0(2) . . ?
C58 C63 C62 118.7(3) . . ?
C62 C63 P1 119.1(2) . . ?
Cl1 C64 H64A 109.5 . . ?
Cl1 C64 H64B 109.5 . . ?
Cl2 C64 Cl1 110.9(3) . . ?
Cl2 C64 H64A 109.5 . . ?
Cl2 C64 H64B 109.5 . . ?
H64A C64 H64B 108.1 . . ?
Cl1 C64B H64C 109.6 . . ?
Cl1 C64B H64D 109.6 . . ?
Cl2 C64B Cl1 110.3(8) . . ?
Cl2 C64B H64C 109.6 . . ?
Cl2 C64B H64D 109.6 . . ?
H64C C64B H64D 108.1 . . ?
O4 N14 O5 118.7(3) . . ?
O6 N14 O4 124.2(3) . . ?
O6 N14 O5 117.1(3) . . ?

loop_
_geom_bond_atom_site_label_1
_geom_bond_atom_site_label_2
_geom_bond_distance
_geom_bond_site_symmetry_2
_geom_bond_publ_flag
Cu1 O2 1.9360(19) . ?
Cu1 N1 2.020(2) . ?
Cu1 N2 1.991(2) . ?
Cu1 N4 2.129(3) . ?
Cu1 N6 2.174(2) . ?
Cu2 P1 2.3187(7) . ?
Cu2 P2 2.3037(7) . ?
Cu2 N8 2.094(2) . ?
Cu2 N10 2.082(2) . ?
P1 C51 1.839(2) . ?
P1 C57 1.833(3) . ?
P1 C63 1.844(3) . ?
P2 C33 1.845(3) . ?
P2 C39 1.837(3) . ?
P2 C45 1.840(3) . ?
O1 C2 1.233(4) . ?
O2 C18 1.273(4) . ?
O3 C18 1.239(4) . ?
N1 C8 1.381(3) . ?
N1 C11 1.320(4) . ?
N2 C2 1.343(4) . ?
N2 C3 1.406(4) . ?
N3 N4 1.365(3) . ?
N3 C1 1.465(4) . ?
N3 C12 1.349(4) . ?
N4 C14 1.336(4) . ?
N5 N6 1.368(4) . ?
N5 C1 1.452(4) . ?
N5 C15 1.363(4) . ?
N6 C17 1.325(4) . ?
N7 N8 1.365(3) . ?
N7 C21 1.465(3) . ?
N7 C22 1.358(4) . ?
N8 C24 1.350(3) . ?
N9 N10 1.359(3) . ?
N9 C20 1.473(3) . ?
N9 C25 1.354(3) . ?
N10 C27 1.349(3) . ?
C1 H1 1.0000 . ?
C1 C2 1.558(4) . ?
C3 C4 1.397(4) . ?
C3 C8 1.427(4) . ?
C4 H4 0.9500 . ?
C4 C5 1.407(5) . ?
C5 H5 0.9500 . ?
C5 C6 1.366(5) . ?
C6 H6 0.9500 . ?
C6 C7 1.419(4) . ?
C7 C8 1.415(4) . ?
C7 C9 1.420(5) . ?
C9 H9 0.9500 . ?
C9 C10 1.369(4) . ?
C10 H10 0.9500 . ?
C10 C11 1.405(4) . ?
C11 H11 0.9500 . ?
C12 H12 0.9500 . ?
C12 C13 1.381(5) . ?
C13 H13 0.9500 . ?
C13 C14 1.402(5) . ?
C14 H14 0.9500 . ?
C15 H15 0.9500 . ?
C15 C16 1.367(5) . ?
C16 H16 0.9500 . ?
C16 C17 1.412(4) . ?
C17 H17 0.9500 . ?
C18 C19 1.557(4) . ?
C19 H19 1.0000 . ?
C19 C20 1.544(4) . ?
C19 C21 1.536(4) . ?
C20 H20A 0.9900 . ?
C20 H20B 0.9900 . ?
C21 H21A 0.9900 . ?
C21 H21B 0.9900 . ?
C22 H22 0.9500 . ?
C22 C23 1.371(4) . ?
C23 H23 0.9500 . ?
C23 C24 1.398(4) . ?
C24 H24 0.9500 . ?
C25 H25 0.9500 . ?
C25 C26 1.376(4) . ?
C26 H26 0.9500 . ?
C26 C27 1.398(4) . ?
C27 H27 0.9500 . ?
C28 H28 0.9500 . ?
C28 C29 1.399(4) . ?
C28 C33 1.401(4) . ?
C29 H29 0.9500 . ?
C29 C30 1.384(5) . ?
C30 H30 0.9500 . ?
C30 C31 1.384(4) . ?
C31 H31 0.9500 . ?
C31 C32 1.400(4) . ?
C32 H32 0.9500 . ?
C32 C33 1.386(4) . ?
C34 H34 0.9500 . ?
C34 C35 1.397(4) . ?
C34 C39 1.405(4) . ?
C35 H35 0.9500 . ?
C35 C36 1.385(5) . ?
C36 H36 0.9500 . ?
C36 C37 1.387(5) . ?
C37 H37 0.9500 . ?
C37 C38 1.395(4) . ?
C38 H38 0.9500 . ?
C38 C39 1.398(4) . ?
C40 H40 0.9500 . ?
C40 C41 1.393(4) . ?
C40 C45 1.404(4) . ?
C41 H41 0.9500 . ?
C41 C42 1.388(5) . ?
C42 H42 0.9500 . ?
C42 C43 1.385(4) . ?
C43 H43 0.9500 . ?
C43 C44 1.394(4) . ?
C44 H44 0.9500 . ?
C44 C45 1.403(4) . ?
C46 H46 0.9500 . ?
C46 C47 1.396(4) . ?
C46 C51 1.400(4) . ?
C47 H47 0.9500 . ?
C47 C48 1.383(4) . ?
C48 H48 0.9500 . ?
C48 C49 1.384(4) . ?
C49 H49 0.9500 . ?
C49 C50 1.390(4) . ?
C50 H50 0.9500 . ?
C50 C51 1.396(4) . ?
C52 H52 0.9500 . ?
C52 C53 1.393(4) . ?
C52 C57 1.398(4) . ?
C53 H53 0.9500 . ?
C53 C54 1.388(5) . ?
C54 H54 0.9500 . ?
C54 C55 1.391(5) . ?
C55 H55 0.9500 . ?
C55 C56 1.387(4) . ?
C56 H56 0.9500 . ?
C56 C57 1.405(4) . ?
C58 H58 0.9500 . ?
C58 C59 1.396(4) . ?
C58 C63 1.390(4) . ?
C59 H59 0.9500 . ?
C59 C60 1.380(5) . ?
C60 H60 0.9500 . ?
C60 C61 1.387(5) . ?
C61 H61 0.9500 . ?
C61 C62 1.393(4) . ?
C62 H62 0.9500 . ?
C62 C63 1.399(4) . ?
Cl1 C64 1.763(6) . ?
Cl1 C64B 1.812(14) . ?
Cl2 C64 1.756(6) . ?
Cl2 C64B 1.717(15) . ?
C64 H64A 0.9900 . ?
C64 H64B 0.9900 . ?
C64B H64C 0.9900 . ?
C64B H64D 0.9900 . ?
O4 N14 1.247(3) . ?
O5 N14 1.255(3) . ?
O6 N14 1.207(4) . ?

loop_
_geom_torsion_atom_site_label_1
_geom_torsion_atom_site_label_2
_geom_torsion_atom_site_label_3
_geom_torsion_atom_site_label_4
_geom_torsion
_geom_torsion_site_symmetry_1
_geom_torsion_site_symmetry_2
_geom_torsion_site_symmetry_3
_geom_torsion_site_symmetry_4
_geom_torsion_publ_flag
Cu1 O2 C18 O3 0.9(4) . . . . ?
Cu1 O2 C18 C19 179.67(17) . . . . ?
Cu1 N1 C8 C3 0.9(3) . . . . ?
Cu1 N1 C8 C7 -178.1(2) . . . . ?
Cu1 N1 C11 C10 178.0(2) . . . . ?
Cu1 N2 C2 O1 -173.9(3) . . . . ?
Cu1 N2 C2 C1 9.0(4) . . . . ?
Cu1 N2 C3 C4 176.1(3) . . . . ?
Cu1 N2 C3 C8 -4.1(3) . . . . ?
Cu1 N4 C14 C13 -171.0(2) . . . . ?
Cu1 N6 C17 C16 169.2(3) . . . . ?
Cu2 P1 C51 C46 -140.7(2) . . . . ?
Cu2 P1 C51 C50 36.9(2) . . . . ?
Cu2 P1 C57 C52 -117.5(2) . . . . ?
Cu2 P1 C57 C56 58.0(2) . . . . ?
Cu2 P1 C63 C58 -144.53(19) . . . . ?
Cu2 P1 C63 C62 41.0(2) . . . . ?
Cu2 P2 C33 C28 63.5(2) . . . . ?
Cu2 P2 C33 C32 -117.4(2) . . . . ?
Cu2 P2 C39 C34 43.1(2) . . . . ?
Cu2 P2 C39 C38 -135.1(2) . . . . ?
Cu2 P2 C45 C40 -154.88(19) . . . . ?
Cu2 P2 C45 C44 27.4(2) . . . . ?
Cu2 N8 C24 C23 -168.74(19) . . . . ?
Cu2 N10 C27 C26 167.21(19) . . . . ?
O2 C18 C19 C20 20.8(3) . . . . ?
O2 C18 C19 C21 150.6(2) . . . . ?
O3 C18 C19 C20 -160.3(2) . . . . ?
O3 C18 C19 C21 -30.5(3) . . . . ?
N2 C3 C4 C5 178.4(3) . . . . ?
N2 C3 C8 N1 2.1(4) . . . . ?
N2 C3 C8 C7 -178.9(3) . . . . ?
N3 N4 C14 C13 1.3(3) . . . . ?
N3 C1 C2 O1 114.1(3) . . . . ?
N3 C1 C2 N2 -68.4(3) . . . . ?
N3 C12 C13 C14 1.3(3) . . . . ?
N4 N3 C1 N5 -60.8(3) . . . . ?
N4 N3 C1 C2 65.0(3) . . . . ?
N4 N3 C12 C13 -0.5(3) . . . . ?
N5 N6 C17 C16 -1.0(4) . . . . ?
N5 C1 C2 O1 -120.6(3) . . . . ?
N5 C1 C2 N2 56.8(3) . . . . ?
N5 C15 C16 C17 -0.1(4) . . . . ?
N6 N5 C1 N3 61.5(4) . . . . ?
N6 N5 C1 C2 -62.9(3) . . . . ?
N6 N5 C15 C16 -0.5(4) . . . . ?
N7 N8 C24 C23 -0.1(3) . . . . ?
N7 C22 C23 C24 0.0(3) . . . . ?
N8 N7 C21 C19 -85.1(3) . . . . ?
N8 N7 C22 C23 0.0(3) . . . . ?
N9 N10 C27 C26 -0.2(3) . . . . ?
N9 C25 C26 C27 0.0(3) . . . . ?
N10 N9 C20 C19 -98.9(3) . . . . ?
N10 N9 C25 C26 -0.2(3) . . . . ?
C1 N3 N4 Cu1 -4.5(3) . . . . ?
C1 N3 N4 C14 -179.0(2) . . . . ?
C1 N3 C12 C13 177.8(3) . . . . ?
C1 N5 N6 Cu1 3.1(3) . . . . ?
C1 N5 N6 C17 176.4(3) . . . . ?
C1 N5 C15 C16 -175.6(3) . . . . ?
C2 N2 C3 C4 1.0(5) . . . . ?
C2 N2 C3 C8 -179.2(3) . . . . ?
C3 N2 C2 O1 0.7(5) . . . . ?
C3 N2 C2 C1 -176.3(3) . . . . ?
C3 C4 C5 C6 0.8(5) . . . . ?
C4 C3 C8 N1 -178.1(3) . . . . ?
C4 C3 C8 C7 0.9(4) . . . . ?
C4 C5 C6 C7 0.4(5) . . . . ?
C5 C6 C7 C8 -0.9(5) . . . . ?
C5 C6 C7 C9 178.3(3) . . . . ?
C6 C7 C8 N1 179.2(3) . . . . ?
C6 C7 C8 C3 0.3(4) . . . . ?
C6 C7 C9 C10 -179.2(3) . . . . ?
C7 C9 C10 C11 0.2(5) . . . . ?
C8 N1 C11 C10 0.4(4) . . . . ?
C8 C3 C4 C5 -1.4(4) . . . . ?
C8 C7 C9 C10 0.0(4) . . . . ?
C9 C7 C8 N1 0.0(4) . . . . ?
C9 C7 C8 C3 -179.0(3) . . . . ?
C9 C10 C11 N1 -0.4(5) . . . . ?
C11 N1 C8 C3 178.8(3) . . . . ?
C11 N1 C8 C7 -0.2(4) . . . . ?
C12 N3 N4 Cu1 173.99(19) . . . . ?
C12 N3 N4 C14 -0.5(3) . . . . ?
C12 N3 C1 N5 121.0(3) . . . . ?
C12 N3 C1 C2 -113.2(3) . . . . ?
C12 C13 C14 N4 -1.7(4) . . . . ?
C15 N5 N6 Cu1 -172.4(2) . . . . ?
C15 N5 N6 C17 1.0(3) . . . . ?
C15 N5 C1 N3 -123.9(3) . . . . ?
C15 N5 C1 C2 111.7(3) . . . . ?
C15 C16 C17 N6 0.7(4) . . . . ?
C18 C19 C20 N9 -167.8(2) . . . . ?
C18 C19 C21 N7 -59.9(3) . . . . ?
C20 N9 N10 Cu2 12.2(3) . . . . ?
C20 N9 N10 C27 179.0(2) . . . . ?
C20 N9 C25 C26 -178.8(3) . . . . ?
C20 C19 C21 N7 68.6(3) . . . . ?
C21 N7 N8 Cu2 -10.6(3) . . . . ?
C21 N7 N8 C24 -178.7(2) . . . . ?
C21 N7 C22 C23 178.7(3) . . . . ?
C21 C19 C20 N9 63.6(3) . . . . ?
C22 N7 N8 Cu2 168.2(2) . . . . ?
C22 N7 N8 C24 0.1(3) . . . . ?
C22 N7 C21 C19 96.4(3) . . . . ?
C22 C23 C24 N8 0.1(3) . . . . ?
C25 N9 N10 Cu2 -166.57(19) . . . . ?
C25 N9 N10 C27 0.2(3) . . . . ?
C25 N9 C20 C19 79.7(3) . . . . ?
C25 C26 C27 N10 0.1(3) . . . . ?
C28 C29 C30 C31 -1.4(5) . . . . ?
C29 C28 C33 P2 177.5(3) . . . . ?
C29 C28 C33 C32 -1.6(5) . . . . ?
C29 C30 C31 C32 0.5(5) . . . . ?
C30 C31 C32 C33 -0.1(5) . . . . ?
C31 C32 C33 P2 -178.4(2) . . . . ?
C31 C32 C33 C28 0.6(4) . . . . ?
C33 P2 C39 C34 -81.9(2) . . . . ?
C33 P2 C39 C38 99.9(2) . . . . ?
C33 P2 C45 C40 -29.0(2) . . . . ?
C33 P2 C45 C44 153.3(2) . . . . ?
C33 C28 C29 C30 2.0(5) . . . . ?
C34 C35 C36 C37 -0.3(5) . . . . ?
C35 C34 C39 P2 -178.9(2) . . . . ?
C35 C34 C39 C38 -0.6(4) . . . . ?
C35 C36 C37 C38 -0.7(5) . . . . ?
C36 C37 C38 C39 1.0(4) . . . . ?
C37 C38 C39 P2 177.9(2) . . . . ?
C37 C38 C39 C34 -0.4(4) . . . . ?
C39 P2 C33 C28 -170.7(2) . . . . ?
C39 P2 C33 C32 8.3(3) . . . . ?
C39 P2 C45 C40 77.1(2) . . . . ?
C39 P2 C45 C44 -100.6(2) . . . . ?
C39 C34 C35 C36 0.9(5) . . . . ?
C40 C41 C42 C43 0.5(5) . . . . ?
C41 C40 C45 P2 -177.0(2) . . . . ?
C41 C40 C45 C44 0.7(4) . . . . ?
C41 C42 C43 C44 0.1(4) . . . . ?
C42 C43 C44 C45 -0.4(4) . . . . ?
C43 C44 C45 P2 177.7(2) . . . . ?
C43 C44 C45 C40 -0.1(4) . . . . ?
C45 P2 C33 C28 -63.8(2) . . . . ?
C45 P2 C33 C32 115.2(2) . . . . ?
C45 P2 C39 C34 171.9(2) . . . . ?
C45 P2 C39 C38 -6.3(3) . . . . ?
C45 C40 C41 C42 -1.0(5) . . . . ?
C46 C47 C48 C49 0.7(5) . . . . ?
C47 C46 C51 P1 176.8(2) . . . . ?
C47 C46 C51 C50 -0.9(4) . . . . ?
C47 C48 C49 C50 0.0(5) . . . . ?
C48 C49 C50 C51 -1.2(5) . . . . ?
C49 C50 C51 P1 -176.2(2) . . . . ?
C49 C50 C51 C46 1.6(4) . . . . ?
C51 P1 C57 C52 6.9(3) . . . . ?
C51 P1 C57 C56 -177.5(2) . . . . ?
C51 P1 C63 C58 87.6(2) . . . . ?
C51 P1 C63 C62 -86.9(2) . . . . ?
C51 C46 C47 C48 -0.3(5) . . . . ?
C52 C53 C54 C55 0.0(5) . . . . ?
C53 C52 C57 P1 175.9(2) . . . . ?
C53 C52 C57 C56 0.4(4) . . . . ?
C53 C54 C55 C56 -0.1(5) . . . . ?
C54 C55 C56 C57 0.3(4) . . . . ?
C55 C56 C57 P1 -176.2(2) . . . . ?
C55 C56 C57 C52 -0.4(4) . . . . ?
C57 P1 C51 C46 96.7(2) . . . . ?
C57 P1 C51 C50 -85.7(2) . . . . ?
C57 P1 C63 C58 -20.5(2) . . . . ?
C57 P1 C63 C62 165.0(2) . . . . ?
C57 C52 C53 C54 -0.1(5) . . . . ?
C58 C59 C60 C61 -0.3(4) . . . . ?
C59 C58 C63 P1 -173.7(2) . . . . ?
C59 C58 C63 C62 0.8(4) . . . . ?
C59 C60 C61 C62 0.4(4) . . . . ?
C60 C61 C62 C63 0.0(4) . . . . ?
C61 C62 C63 P1 174.0(2) . . . . ?
C61 C62 C63 C58 -0.7(4) . . . . ?
C63 P1 C51 C46 -9.1(3) . . . . ?
C63 P1 C51 C50 168.5(2) . . . . ?
C63 P1 C57 C52 112.7(2) . . . . ?
C63 P1 C57 C56 -71.8(2) . . . . ?
C63 C58 C59 C60 -0.4(4) . . . . ?

loop_
_smtbx_masks_void_nr
_smtbx_masks_void_average_x
_smtbx_masks_void_average_y
_smtbx_masks_void_average_z
_smtbx_masks_void_volume
_smtbx_masks_void_count_electrons
_smtbx_masks_void_content
1 0.500 0.000 0.000 483.7 175.5 '4 CH2Cl2'
2 0.239 0.736 0.777 12.2 0.0 ?
3 0.761 0.264 0.223 12.2 0.0 ?
